data_2002395
loop_
_publ_author_name
'Rohweder, U'
'Mueller-Buschbaum, Hk'

_publ_section_title
;
Synthese und Kristallstruktur von Mn4 Nb2 O9 und Mn2 Zn2 Nb2 O9
;
_journal_name_full 'Journal of the Less-Common Metals'
_journal_page_first 79
_journal_page_last 86
_journal_paper_doi 10.1016/0022-5088(88)90237-8
_journal_volume 138
_journal_year 1988
_chemical_formula_structural 'Mn4 (Nb2 O9)'
_chemical_formula_sum 'Mn4 Nb2 O9'
_chemical_name_systematic
;
Tetramanganese tri-$-mue-oxo-hexaoxodiniobate
;
_space_group_IT_number 165
_symmetry_cell_setting trigonal
_symmetry_Int_Tables_number 165
_symmetry_space_group_name_Hall '-P 3 2"c'
_symmetry_space_group_name_H-M 'P -3 c 1'
_cell_angle_alpha 90
_cell_angle_beta 90
_cell_angle_gamma 120
_cell_formula_units_Z 2
_cell_length_a 5.3293(2)
_cell_length_b 5.3293(2)
_cell_length_c 14.3154(21)
_cell_volume 352.1
_refine_ls_R_factor_all 0.049
_cod_database_code 2002395

loop_
_symmetry_equiv_pos_as_xyz
x,y,z
-y,x-y,z
y-x,-x,z
-y,-x,1/2+z
x,x-y,1/2+z
y-x,y,1/2+z
-x,-y,-z
y,y-x,-z
x-y,x,-z
y,x,1/2-z
-x,y-x,1/2-z
x-y,-y,1/2-z

loop_
_atom_site_label
_atom_site_type_symbol
_atom_site_symmetry_multiplicity
_atom_site_Wyckoff_symbol
_atom_site_fract_x
_atom_site_fract_y
_atom_site_fract_z
_atom_site_occupancy
_atom_site_attached_hydrogens
_atom_site_calc_flag
Nb1 Nb5+ 4 c 0. 0. 0.3574(2) 1. 0 d
Mn1 Mn2+ 4 d 0.3333 0.6667 0.0190(4) 1. 0 d
Mn2 Mn2+ 4 d 0.3333 0.6667 0.3034(4) 1. 0 d
O1 O2- 12 g 0.336(2) 0.308(3) 0.086(1) 1. 0 d
O2 O2- 6 f 0.276(3) 0. 0.25 1. 0 d

loop_
_atom_type_symbol
_atom_type_oxidation_number
Nb5+ 5.000
Mn2+ 2.000
O2- -2.000
